data_4038957
loop_
_publ_author_name
'Vasin, V..'
'Popkova, Yu..'
'Bezrukova, Ye.V.'
'Razin, V.V.'
'Somov, N.V.'

_publ_section_title
;
 Thermal Rearrangements of 3- and 4-Pyrazoles Prepared by Reactions of
 9-Diazofluoren with Methyl Tetrolate and Methyl 3-Phenylpropiolate
;
_journal_issue 8
_journal_name_full
;
 Russian Journal of Organic Chemistry
;
_journal_page_first 1189
_journal_page_last 1199
_journal_paper_doi 10.1134/S1070428018080122
_journal_volume 54
_journal_year 2018
_chemical_formula_sum 'C23 H16 N2 O2'
_chemical_formula_weight 352.38
_space_group_IT_number 14
_space_group_name_Hall '-P 2ybc'
_space_group_name_H-M_alt 'P 1 21/c 1'
_symmetry_cell_setting monoclinic
_symmetry_Int_Tables_number 14
_symmetry_space_group_name_Hall '-P 2ybc'
_symmetry_space_group_name_H-M 'P 1 21/c 1'
_atom_sites_solution_hydrogens difmap
_audit_creation_date 2016-06-17T10:02:11-00:00
_audit_creation_method 'WinGX routine CIF_UPDATE'
_cell_angle_alpha 90
_cell_angle_beta 104.766(4)
_cell_angle_gamma 90
_cell_formula_units_Z 4
_cell_length_a 13.1429(5)
_cell_length_b 7.0343(3)
_cell_length_c 19.6302(9)
_cell_measurement_reflns_used 10044
_cell_measurement_temperature 297(2)
_cell_measurement_theta_max 27.531
_cell_measurement_theta_min 3.721
_cell_volume 1754.90(13)
_computing_cell_refinement 'CrysAlisPro 1.171.39.6b (Rigaku OD, 2015)'
_computing_data_collection 'CrysAlisPro 1.171.39.6b (Rigaku OD, 2015)'
_computing_data_reduction 'CrysAlisPro 1.171.39.6b (Rigaku OD, 2015)'
_computing_structure_refinement 'SHELXL-2014/7 (Sheldrick, 2014)'
_diffrn_ambient_temperature 297(2)
_diffrn_detector 'CCD plate'
_diffrn_measured_fraction_theta_full 0.997
_diffrn_measured_fraction_theta_max 0.917
_diffrn_measurement_device 'four-circle diffractometer'
_diffrn_measurement_device_type 'XtaLAB Pro: Kappa single'
_diffrn_measurement_method '\w scans'
_diffrn_orient_matrix_type 'CrysAlisPro convention (1999,Acta A55,543-557)'
_diffrn_orient_matrix_UB_11 0.0267537
_diffrn_orient_matrix_UB_12 -0.0794769
_diffrn_orient_matrix_UB_13 -0.0093734
_diffrn_orient_matrix_UB_21 -0.0021159
_diffrn_orient_matrix_UB_22 0.0424277
_diffrn_orient_matrix_UB_23 -0.033109
_diffrn_orient_matrix_UB_31 0.0489417
_diffrn_orient_matrix_UB_32 0.0452986
_diffrn_orient_matrix_UB_33 0.0145557
_diffrn_radiation_monochromator graphite
_diffrn_radiation_probe x-ray
_diffrn_radiation_type MoK\a
_diffrn_radiation_wavelength 0.71073
_diffrn_reflns_av_R_equivalents 0.0621
_diffrn_reflns_av_unetI/netI 0.0836
_diffrn_reflns_Laue_measured_fraction_full 0.997
_diffrn_reflns_Laue_measured_fraction_max 0.917
_diffrn_reflns_limit_h_max 19
_diffrn_reflns_limit_h_min -18
_diffrn_reflns_limit_k_max 9
_diffrn_reflns_limit_k_min -10
_diffrn_reflns_limit_l_max 28
_diffrn_reflns_limit_l_min -28
_diffrn_reflns_number 53548
_diffrn_reflns_point_group_measured_fraction_full 0.997
_diffrn_reflns_point_group_measured_fraction_max 0.917
_diffrn_reflns_theta_full 25.242
_diffrn_reflns_theta_max 31.207
_diffrn_reflns_theta_min 3.373
_diffrn_source 'fine-focus sealed X-ray tube'
_diffrn_source_type 'Enhance (Mo) X-ray Source'
_exptl_absorpt_coefficient_mu 0.086
_exptl_absorpt_correction_T_max 1
_exptl_absorpt_correction_T_min 0.81056
_exptl_absorpt_correction_type multi-scan
_exptl_absorpt_process_details
;
        CrysAlisPro 1.171.39.6b (Rigaku Oxford Diffraction, 2015)
        Empirical absorption correction using spherical harmonics,
 implemented in SCALE3 ABSPACK scaling algorithm.
;
_exptl_crystal_density_diffrn 1.334
_exptl_crystal_description prism
_exptl_crystal_F_000 736
_exptl_crystal_size_max 0.2
_exptl_crystal_size_mid 0.15
_exptl_crystal_size_min 0.1
_refine_diff_density_max 0.334
_refine_diff_density_min -0.188
_refine_diff_density_rms 0.043
_refine_ls_extinction_method none
_refine_ls_goodness_of_fit_ref 1.023
_refine_ls_hydrogen_treatment refxyz
_refine_ls_matrix_type full
_refine_ls_number_parameters 304
_refine_ls_number_reflns 5223
_refine_ls_number_restraints 3
_refine_ls_restrained_S_all 1.023
_refine_ls_R_factor_all 0.1117
_refine_ls_R_factor_gt 0.063
_refine_ls_shift/su_max 0
_refine_ls_shift/su_mean 0
_refine_ls_structure_factor_coef Fsqd
_refine_ls_weighting_details 'w=1/[\s^2^(Fo^2^)+(0.0789P)^2^+0.3995P] where P=(Fo^2^+2Fc^2^)/3'
_refine_ls_weighting_scheme calc
_refine_ls_wR_factor_gt 0.15
_refine_ls_wR_factor_ref 0.167
_reflns_Friedel_coverage 0
_reflns_number_gt 3261
_reflns_number_total 5223
_reflns_threshold_expression 'I > 2\s(I)'
_cod_data_source_file tmprwln8ihk
_cod_data_source_block mu-41
_cod_original_sg_symbol_H-M 'P 21/c'
_cod_database_code 4038957
_shelx_estimated_absorpt_t_min 0.983
_shelx_estimated_absorpt_t_max 0.991

loop_
_symmetry_equiv_pos_as_xyz
'x, y, z'
'-x, y+1/2, -z+1/2'
'-x, -y, -z'
'x, -y-1/2, z-1/2'

loop_
_atom_site_label
_atom_site_type_symbol
_atom_site_fract_x
_atom_site_fract_y
_atom_site_fract_z
_atom_site_U_iso_or_equiv
_atom_site_adp_type
_atom_site_occupancy
_atom_site_site_symmetry_order
_atom_site_calc_flag
_atom_site_refinement_flags_posn
_atom_site_refinement_flags_adp
_atom_site_refinement_flags_occupancy
_atom_site_disorder_assembly
_atom_site_disorder_group
C1 C 0.48032(19) 0.8325(4) 0.57017(14) 0.0716(7) Uani 1 1 d D . . . .
C2 C 0.10373(12) 0.7588(2) 0.46683(8) 0.0358(4) Uani 1 1 d . . . . .
C3 C 0.04499(13) 0.7344(2) 0.51935(8) 0.0370(4) Uani 1 1 d . . . . .
C4 C 0.09413(15) 0.6859(3) 0.58983(9) 0.0460(4) Uani 1 1 d . . . . .
C5 C 0.03587(18) 0.6651(3) 0.63794(11) 0.0554(5) Uani 1 1 d . . . . .
C6 C -0.07211(18) 0.6900(3) 0.61888(11) 0.0582(5) Uani 1 1 d . . . . .
C7 C -0.12232(17) 0.7369(3) 0.55041(10) 0.0495(4) Uani 1 1 d . . . . .
C8 C -0.06603(13) 0.7600(2) 0.49927(8) 0.0374(4) Uani 1 1 d . . . . .
C9 C -0.11875(12) 0.8107(2) 0.42652(8) 0.0361(3) Uani 1 1 d . . . . .
C10 C -0.05938(12) 0.8302(2) 0.37711(8) 0.0364(4) Uani 1 1 d . . . . .
C11 C -0.10494(15) 0.8817(3) 0.30741(10) 0.0486(4) Uani 1 1 d . . . . .
C12 C -0.21088(16) 0.9175(3) 0.28672(11) 0.0575(5) Uani 1 1 d . . . . .
C13 C -0.27120(16) 0.8989(3) 0.33437(11) 0.0571(5) Uani 1 1 d . . . . .
C14 C -0.22736(14) 0.8460(3) 0.40254(11) 0.0480(4) Uani 1 1 d . . . . .
C15 C 0.29394(13) 0.7981(2) 0.35671(9) 0.0404(4) Uani 1 1 d . . . . .
C16 C 0.38094(14) 0.6785(3) 0.37589(10) 0.0472(4) Uani 1 1 d . . . . .
C17 C 0.45503(16) 0.6746(3) 0.33653(11) 0.0574(5) Uani 1 1 d . . . . .
C18 C 0.44193(17) 0.7850(3) 0.27741(11) 0.0598(5) Uani 1 1 d . . . . .
C19 C 0.35660(16) 0.9064(3) 0.25806(11) 0.0587(5) Uani 1 1 d . . . . .
C20 C 0.28407(15) 0.9152(3) 0.29780(10) 0.0495(4) Uani 1 1 d . . . . .
C21 C 0.20804(13) 0.7956(2) 0.39332(9) 0.0389(4) Uani 1 1 d . . . . .
C22 C 0.30530(13) 0.7270(2) 0.52226(9) 0.0426(4) Uani 1 1 d . . . . .
C23 C 0.21043(12) 0.7566(2) 0.46482(8) 0.0356(3) Uani 1 1 d . . . . .
O1 O 0.31931(11) 0.6037(2) 0.56611(9) 0.0751(5) Uani 1 1 d . . . . .
O2 O 0.37899(9) 0.85662(18) 0.52003(6) 0.0488(3) Uani 1 1 d . . . . .
N1 N 0.11117(11) 0.8203(2) 0.35373(7) 0.0415(3) Uani 1 1 d . . . . .
N2 N 0.04928(10) 0.80077(19) 0.39965(7) 0.0372(3) Uani 1 1 d . . . . .
H1 H 0.3874(14) 0.604(3) 0.4201(10) 0.047(5) Uiso 1 1 d . . . . .
H2 H 0.5120(19) 0.582(3) 0.3510(12) 0.072(7) Uiso 1 1 d . . . . .
H3 H 0.4979(19) 0.768(4) 0.2524(13) 0.075(7) Uiso 1 1 d . . . . .
H4 H 0.3468(17) 0.989(3) 0.2136(12) 0.067(6) Uiso 1 1 d . . . . .
H5 H 0.2275(16) 1.003(3) 0.2849(10) 0.050(5) Uiso 1 1 d . . . . .
H6 H -0.0635(17) 0.900(3) 0.2810(12) 0.056(6) Uiso 1 1 d . . . . .
H7 H -0.2411(17) 0.957(3) 0.2393(12) 0.063(6) Uiso 1 1 d . . . . .
H8 H -0.340(2) 0.913(3) 0.3207(12) 0.069(7) Uiso 1 1 d . . . . .
H9 H -0.2722(17) 0.833(3) 0.4325(11) 0.059(6) Uiso 1 1 d . . . . .
H10 H -0.1917(16) 0.750(3) 0.5391(10) 0.042(5) Uiso 1 1 d . . . . .
H11 H -0.1179(17) 0.685(3) 0.6520(12) 0.065(6) Uiso 1 1 d . . . . .
H12 H 0.074(2) 0.629(4) 0.6856(16) 0.098 Uiso 1 1 d . U . . .
H13 H 0.1739(17) 0.669(3) 0.6036(11) 0.055(6) Uiso 1 1 d . . . . .
H14 H 0.468(2) 0.820(4) 0.6141(6) 0.083 Uiso 1 1 d D U . . .
H15 H 0.5155(17) 0.9447(19) 0.5683(13) 0.083 Uiso 1 1 d D U . . .
H16 H 0.5125(18) 0.730(2) 0.5553(13) 0.083 Uiso 1 1 d D U . . .

loop_
_atom_site_aniso_label
_atom_site_aniso_U_11
_atom_site_aniso_U_22
_atom_site_aniso_U_33
_atom_site_aniso_U_23
_atom_site_aniso_U_13
_atom_site_aniso_U_12
C1 0.0504(12) 0.0852(17) 0.0677(14) 0.0079(13) -0.0061(11) -0.0119(11)
C2 0.0380(8) 0.0300(7) 0.0369(8) -0.0037(6) 0.0049(6) 0.0005(6)
C3 0.0448(9) 0.0270(7) 0.0366(8) -0.0029(6) 0.0056(7) -0.0014(6)
C4 0.0515(11) 0.0451(9) 0.0398(9) 0.0013(7) 0.0086(8) -0.0009(8)
C5 0.0695(13) 0.0537(11) 0.0423(10) 0.0048(8) 0.0132(9) -0.0018(10)
C6 0.0718(14) 0.0611(12) 0.0496(11) 0.0034(9) 0.0300(10) -0.0044(10)
C7 0.0481(11) 0.0511(10) 0.0534(11) 0.0015(8) 0.0202(9) -0.0019(8)
C8 0.0451(9) 0.0284(7) 0.0401(8) -0.0031(6) 0.0138(7) -0.0015(6)
C9 0.0351(8) 0.0302(7) 0.0431(8) -0.0042(6) 0.0102(7) -0.0014(6)
C10 0.0324(8) 0.0367(8) 0.0391(8) -0.0050(6) 0.0071(6) 0.0012(6)
C11 0.0448(10) 0.0626(12) 0.0376(9) -0.0020(8) 0.0088(8) 0.0018(9)
C12 0.0484(11) 0.0698(13) 0.0455(10) 0.0019(9) -0.0040(9) 0.0051(9)
C13 0.0318(9) 0.0678(13) 0.0654(13) -0.0014(10) 0.0006(9) 0.0030(9)
C14 0.0369(9) 0.0512(10) 0.0579(11) -0.0007(8) 0.0160(8) 0.0001(8)
C15 0.0356(8) 0.0462(9) 0.0392(8) -0.0054(7) 0.0093(7) -0.0030(7)
C16 0.0443(10) 0.0539(10) 0.0440(9) -0.0025(8) 0.0125(8) 0.0062(8)
C17 0.0450(10) 0.0705(13) 0.0584(12) -0.0076(10) 0.0165(9) 0.0074(10)
C18 0.0480(11) 0.0833(15) 0.0521(11) -0.0100(10) 0.0203(9) -0.0076(10)
C19 0.0517(11) 0.0782(14) 0.0470(11) 0.0055(10) 0.0142(9) -0.0107(10)
C20 0.0402(9) 0.0589(11) 0.0478(10) 0.0049(8) 0.0081(8) 0.0006(9)
C21 0.0379(8) 0.0367(8) 0.0407(8) -0.0027(6) 0.0075(7) 0.0015(7)
C22 0.0395(9) 0.0436(9) 0.0429(9) 0.0028(7) 0.0068(7) 0.0019(7)
C23 0.0351(8) 0.0345(8) 0.0373(8) -0.0014(6) 0.0096(6) 0.0002(6)
O1 0.0510(8) 0.0824(10) 0.0817(10) 0.0425(9) -0.0016(7) -0.0016(7)
O2 0.0394(6) 0.0562(7) 0.0459(7) 0.0024(5) 0.0020(5) -0.0070(5)
N1 0.0391(7) 0.0504(8) 0.0353(7) -0.0020(6) 0.0099(6) 0.0027(6)
N2 0.0340(7) 0.0403(7) 0.0370(7) -0.0037(6) 0.0085(5) 0.0017(6)

loop_
_atom_type_symbol
_atom_type_description
_atom_type_scat_dispersion_real
_atom_type_scat_dispersion_imag
_atom_type_scat_source
C C 0.0033 0.0016 'International Tables Vol C Tables 4.2.6.8 and 6.1.1.4'
H H 0 0 'International Tables Vol C Tables 4.2.6.8 and 6.1.1.4'
O O 0.0106 0.006 'International Tables Vol C Tables 4.2.6.8 and 6.1.1.4'
N N 0.0061 0.0033 'International Tables Vol C Tables 4.2.6.8 and 6.1.1.4'

loop_
_geom_angle_atom_site_label_1
_geom_angle_atom_site_label_2
_geom_angle_atom_site_label_3
_geom_angle
_geom_angle_site_symmetry_1
_geom_angle_site_symmetry_3
_geom_angle_publ_flag
O2 C1 H14 107.4(17) . . ?
O2 C1 H15 104.9(16) . . ?
H14 C1 H15 109(2) . . ?
O2 C1 H16 107.0(16) . . ?
H14 C1 H16 115(2) . . ?
H15 C1 H16 112(2) . . ?
N2 C2 C23 104.79(14) . . ?
N2 C2 C3 118.11(14) . . ?
C23 C2 C3 137.07(15) . . ?
C4 C3 C8 118.89(16) . . ?
C4 C3 C2 122.21(15) . . ?
C8 C3 C2 118.90(14) . . ?
C5 C4 C3 120.41(18) . . ?
C5 C4 H13 121.6(11) . . ?
C3 C4 H13 118.0(12) . . ?
C4 C5 C6 121.07(19) . . ?
C4 C5 H12 116.8(17) . . ?
C6 C5 H12 122.1(17) . . ?
C7 C6 C5 119.83(19) . . ?
C7 C6 H11 115.3(13) . . ?
C5 C6 H11 124.8(13) . . ?
C6 C7 C8 121.20(19) . . ?
C6 C7 H10 118.4(12) . . ?
C8 C7 H10 120.4(12) . . ?
C7 C8 C3 118.59(16) . . ?
C7 C8 C9 121.52(15) . . ?
C3 C8 C9 119.89(14) . . ?
C10 C9 C14 116.67(16) . . ?
C10 C9 C8 119.46(14) . . ?
C14 C9 C8 123.86(15) . . ?
C11 C10 C9 122.03(15) . . ?
C11 C10 N2 119.82(15) . . ?
C9 C10 N2 118.14(14) . . ?
C12 C11 C10 119.22(19) . . ?
C12 C11 H6 123.4(15) . . ?
C10 C11 H6 117.1(15) . . ?
C11 C12 C13 119.88(19) . . ?
C11 C12 H7 118.7(13) . . ?
C13 C12 H7 121.4(13) . . ?
C14 C13 C12 121.24(18) . . ?
C14 C13 H8 118.3(15) . . ?
C12 C13 H8 120.3(15) . . ?
C13 C14 C9 120.95(18) . . ?
C13 C14 H9 117.7(13) . . ?
C9 C14 H9 121.4(13) . . ?
C16 C15 C20 118.45(17) . . ?
C16 C15 C21 122.35(16) . . ?
C20 C15 C21 119.05(16) . . ?
C17 C16 C15 120.34(19) . . ?
C17 C16 H1 123.8(11) . . ?
C15 C16 H1 115.8(11) . . ?
C18 C17 C16 120.4(2) . . ?
C18 C17 H2 122.9(14) . . ?
C16 C17 H2 116.5(14) . . ?
C17 C18 C19 120.0(2) . . ?
C17 C18 H3 113.6(15) . . ?
C19 C18 H3 126.3(14) . . ?
C20 C19 C18 120.1(2) . . ?
C20 C19 H4 120.0(13) . . ?
C18 C19 H4 119.9(13) . . ?
C19 C20 C15 120.65(18) . . ?
C19 C20 H5 119.0(12) . . ?
C15 C20 H5 120.3(12) . . ?
N1 C21 C23 112.39(15) . . ?
N1 C21 C15 116.78(15) . . ?
C23 C21 C15 130.66(15) . . ?
O1 C22 O2 122.30(16) . . ?
O1 C22 C23 126.69(16) . . ?
O2 C22 C23 111.01(14) . . ?
C2 C23 C21 104.66(14) . . ?
C2 C23 C22 129.43(15) . . ?
C21 C23 C22 125.89(15) . . ?
C22 O2 C1 116.44(15) . . ?
C21 N1 N2 104.16(13) . . ?
C2 N2 N1 113.97(13) . . ?
C2 N2 C10 125.45(14) . . ?
N1 N2 C10 120.53(13) . . ?

loop_
_geom_bond_atom_site_label_1
_geom_bond_atom_site_label_2
_geom_bond_distance
_geom_bond_site_symmetry_2
_geom_bond_publ_flag
C1 O2 1.450(3) . ?
C1 H14 0.920(2) . ?
C1 H15 0.920(2) . ?
C1 H16 0.920(2) . ?
C2 N2 1.363(2) . ?
C2 C23 1.413(2) . ?
C2 C3 1.447(2) . ?
C3 C4 1.411(2) . ?
C3 C8 1.423(2) . ?
C4 C5 1.367(3) . ?
C4 H13 1.02(2) . ?
C5 C6 1.384(3) . ?
C5 H12 0.97(3) . ?
C6 C7 1.378(3) . ?
C6 H11 0.99(2) . ?
C7 C8 1.400(2) . ?
C7 H10 0.887(19) . ?
C8 C9 1.464(2) . ?
C9 C10 1.398(2) . ?
C9 C14 1.407(2) . ?
C10 C11 1.394(2) . ?
C10 N2 1.399(2) . ?
C11 C12 1.371(3) . ?
C11 H6 0.85(2) . ?
C12 C13 1.378(3) . ?
C12 H7 0.96(2) . ?
C13 C14 1.367(3) . ?
C13 H8 0.88(2) . ?
C14 H9 0.94(2) . ?
C15 C16 1.392(2) . ?
C15 C20 1.398(2) . ?
C15 C21 1.485(2) . ?
C16 C17 1.389(3) . ?
C16 H1 1.00(2) . ?
C17 C18 1.370(3) . ?
C17 H2 0.98(2) . ?
C18 C19 1.383(3) . ?
C18 H3 0.99(3) . ?
C19 C20 1.378(3) . ?
C19 H4 1.03(2) . ?
C20 H5 0.95(2) . ?
C21 N1 1.323(2) . ?
C21 C23 1.423(2) . ?
C22 O1 1.203(2) . ?
C22 O2 1.339(2) . ?
C22 C23 1.467(2) . ?
N1 N2 1.3664(19) . ?
